data_7036453
loop_
_publ_author_name
'Pathak, Amita'
'Blair, Victoria L.'
'Ferrero, Richard L.'
'Junk, Peter C.'
'Tabor, Richard F.'
'Andrews, Philip C.'

_publ_section_title
;
 Synthesis and structural characterisation of bismuth(iii) hydroxamates
 and their activity against Helicobacter pylori.
;
_journal_issue 38
_journal_name_full 'Dalton transactions (Cambridge, England : 2003)'
_journal_page_first 16903
_journal_page_last 16913
_journal_paper_doi 10.1039/c5dt02259b
_journal_volume 44
_journal_year 2015
_chemical_formula_moiety 'C37 H49 Bi2 N4 O16 S4'
_chemical_formula_sum 'C37 H49 Bi2 N4 O16 S4'
_chemical_formula_weight 1352.00
_chemical_name_systematic
; 
 ? 
;
_space_group_IT_number 2
_symmetry_cell_setting triclinic
_symmetry_space_group_name_Hall '-P 1'
_symmetry_space_group_name_H-M 'P -1'
_atom_sites_solution_hydrogens geom
_atom_sites_solution_primary direct
_atom_sites_solution_secondary difmap
_audit_creation_method SHELXL-97
_audit_update_record
;
2015-01-29 deposited with the CCDC.
2015-09-01 downloaded from the CCDC.
;
_cell_angle_alpha 87.484(2)
_cell_angle_beta 85.407(2)
_cell_angle_gamma 84.557(2)
_cell_formula_units_Z 2
_cell_length_a 7.7836(4)
_cell_length_b 12.4644(7)
_cell_length_c 23.1300(11)
_cell_measurement_reflns_used 9919
_cell_measurement_temperature 173(2)
_cell_measurement_theta_max 30.10
_cell_measurement_theta_min 2.84
_cell_volume 2225.2(2)
_computing_cell_refinement 'Bruker SAINT'
_computing_data_collection 'Bruker APEX2'
_computing_data_reduction 'Bruker SAINT'
_computing_molecular_graphics 'Bruker SHELXTL'
_computing_publication_material 'Bruker SHELXTL'
_computing_structure_refinement 'SHELXL-97 (Sheldrick, 2008)'
_computing_structure_solution 'SHELXS-97 (Sheldrick, 2008)'
_diffrn_ambient_temperature 173(2)
_diffrn_measured_fraction_theta_full 0.996
_diffrn_measured_fraction_theta_max 0.970
_diffrn_measurement_device_type 'Bruker APEX-II CCD'
_diffrn_measurement_method '\f and \w scans'
_diffrn_radiation_monochromator graphite
_diffrn_radiation_source 'fine-focus sealed tube'
_diffrn_radiation_type MoK\a
_diffrn_radiation_wavelength 0.71073
_diffrn_reflns_av_R_equivalents 0.0434
_diffrn_reflns_av_sigmaI/netI 0.0538
_diffrn_reflns_limit_h_max 10
_diffrn_reflns_limit_h_min -10
_diffrn_reflns_limit_k_max 17
_diffrn_reflns_limit_k_min -17
_diffrn_reflns_limit_l_max 30
_diffrn_reflns_limit_l_min -32
_diffrn_reflns_number 46278
_diffrn_reflns_theta_full 27.50
_diffrn_reflns_theta_max 30.19
_diffrn_reflns_theta_min 1.64
_diffrn_standards_number 0
_exptl_absorpt_coefficient_mu 8.159
_exptl_absorpt_correction_T_max 0.2922
_exptl_absorpt_correction_T_min 0.1058
_exptl_absorpt_correction_type multi-scan
_exptl_absorpt_process_details 'SADABS 2008-1 (Bruker AXS, 2014)'
_exptl_crystal_colour colourless
_exptl_crystal_density_diffrn 2.018
_exptl_crystal_density_method 'not measured'
_exptl_crystal_description needle
_exptl_crystal_F_000 1314
_exptl_crystal_size_max 0.50
_exptl_crystal_size_mid 0.20
_exptl_crystal_size_min 0.20
_refine_diff_density_max 1.471
_refine_diff_density_min -1.628
_refine_diff_density_rms 0.209
_refine_ls_extinction_method none
_refine_ls_goodness_of_fit_ref 1.046
_refine_ls_hydrogen_treatment constr
_refine_ls_matrix_type full
_refine_ls_number_parameters 609
_refine_ls_number_reflns 12791
_refine_ls_number_restraints 12
_refine_ls_restrained_S_all 1.046
_refine_ls_R_factor_all 0.0462
_refine_ls_R_factor_gt 0.0331
_refine_ls_shift/su_max 0.002
_refine_ls_shift/su_mean 0.000
_refine_ls_structure_factor_coef Fsqd
_refine_ls_weighting_details 'calc w=1/[\s^2^(Fo^2^)+(0.0324P)^2^+2.6151P] where P=(Fo^2^+2Fc^2^)/3'
_refine_ls_weighting_scheme calc
_refine_ls_wR_factor_gt 0.0744
_refine_ls_wR_factor_ref 0.0789
_reflns_number_gt 10546
_reflns_number_total 12791
_reflns_threshold_expression >2sigma(I)
_cod_data_source_file c5dt02259b2.cif
_cod_data_source_block vb122_apCompound4
_cod_depositor_comments
;
The following automatic conversions were performed:

'_exptl_absorpt_correction_type' value 'MULTI-SCAN' changed to
'multi-scan' according to
/usr/data/users/saulius/crontab/automatic-downloads/rss-feeds/RSC/lib/dictionaries/cif_core.dic
dictionary named 'cif_core.dic' version 2.4.2 from 2011-04-26.

Automatic conversion script
Id: cif_fix_values 3271 2015-04-21 07:52:19Z andrius 

 Adding full bibliography for 7036451--7036453.cif.
;
_cod_original_sg_symbol_H-M P-1
_cod_database_code 7036453

loop_
_symmetry_equiv_pos_as_xyz
'x, y, z'
'-x, -y, -z'

loop_
_atom_site_label
_atom_site_type_symbol
_atom_site_fract_x
_atom_site_fract_y
_atom_site_fract_z
_atom_site_U_iso_or_equiv
_atom_site_adp_type
_atom_site_occupancy
_atom_site_symmetry_multiplicity
_atom_site_calc_flag
_atom_site_refinement_flags
_atom_site_disorder_assembly
_atom_site_disorder_group
Bi1 Bi 0.739354(18) 0.531158(11) 0.012601(6) 0.00874(4) Uani 1 1 d . . .
Bi2 Bi 0.758745(18) 0.956328(12) 0.494867(6) 0.00949(4) Uani 1 1 d . . .
S1 S 0.61380(14) 0.85575(9) 0.01902(5) 0.0175(2) Uani 1 1 d . . .
S2 S 0.8927(2) 0.77754(16) 0.35162(8) 0.0096(4) Uani 0.50 1 d P A 1
S3 S 0.77680(16) 0.64889(10) 0.49974(5) 0.0246(3) Uani 1 1 d . A .
S4 S 0.1383(2) 1.34184(16) 0.79273(8) 0.0201(4) Uani 0.60 1 d P B 1
S5 S 0.2509(4) 1.3209(2) 0.81988(13) 0.0192(6) Uani 0.40 1 d P C 2
S6 S 0.9636(3) 0.8570(2) 0.36258(11) 0.0249(5) Uani 0.50 1 d P A 2
O1 O 0.7950(4) 0.5914(2) -0.07774(13) 0.0165(6) Uani 1 1 d . . .
O2 O 0.5852(3) 0.4470(2) -0.04327(12) 0.0118(6) Uani 1 1 d . . .
O3 O 0.6455(4) 0.4079(3) -0.21047(14) 0.0225(7) Uani 1 1 d . . .
H3O H 0.6368 0.3940 -0.1745 0.027 Uiso 1 1 calc R . .
O4 O 0.7249(4) 0.3779(2) 0.07499(13) 0.0153(6) Uani 1 1 d . . .
O5 O 0.9503(3) 0.4024(2) -0.01497(12) 0.0115(6) Uani 1 1 d . . .
O6 O 0.9859(4) 0.0902(2) 0.02037(13) 0.0152(6) Uani 1 1 d . . .
H6O H 1.0218 0.0259 0.0138 0.018 Uiso 1 1 calc R . .
O7 O 0.7292(4) 0.7593(2) 0.03828(13) 0.0164(6) Uani 1 1 d . . .
O8 O 0.7710(4) 0.9455(2) 0.59601(13) 0.0170(7) Uani 1 1 d . . .
O9 O 0.5466(3) 1.0705(2) 0.53764(12) 0.0110(6) Uani 1 1 d . . .
O10 O 0.5037(4) 1.1902(3) 0.69297(14) 0.0221(7) Uani 1 1 d . . .
H10O H 0.5029 1.1782 0.6575 0.027 Uiso 1 1 calc R . .
O11 O 0.7087(4) 1.0777(2) 0.41987(13) 0.0184(7) Uani 1 1 d . . .
O12 O 0.9187(3) 1.0944(2) 0.50004(13) 0.0137(6) Uani 1 1 d . . .
O13 O 0.8401(4) 1.3889(2) 0.44077(14) 0.0210(7) Uani 1 1 d . . .
H13O H 0.8532 1.4551 0.4402 0.025 Uiso 1 1 calc R . .
O14 O 0.7848(4) 0.8244(3) 0.40182(14) 0.0267(8) Uani 1 1 d . . .
O15 O 0.7997(8) 0.7453(5) 0.5291(3) 0.0218(14) Uani 0.50 1 d P . .
O16 O 0.2892(13) 1.2557(7) 0.7798(4) 0.025(2) Uani 0.50 1 d P B 1
O17 O 0.8748(8) 0.5900(5) 0.4563(3) 0.0189(14) Uani 0.50 1 d P . .
O18 O 0.2762(12) 1.2953(8) 0.7580(4) 0.033(2) Uani 0.50 1 d P C 2
N1 N 0.6292(4) 0.4590(3) -0.10324(15) 0.0128(7) Uani 1 1 d . . .
N2 N 0.9359(4) 0.3042(3) 0.01400(15) 0.0115(7) Uani 1 1 d . . .
H2 H 1.0001 0.2465 0.0017 0.014 Uiso 1 1 calc R . .
N3 N 0.5538(4) 1.0795(3) 0.59669(15) 0.0121(7) Uani 1 1 d . . .
N4 N 0.8685(4) 1.1846(3) 0.46576(16) 0.0151(8) Uani 1 1 d . . .
H4N H 0.9042 1.2482 0.4709 0.018 Uiso 1 1 calc R . .
C1 C 0.7329(5) 0.5344(3) -0.11629(18) 0.0133(8) Uani 1 1 d . . .
C2 C 0.7860(5) 0.5550(4) -0.17771(18) 0.0155(9) Uani 1 1 d . . .
C3 C 0.7425(6) 0.4911(4) -0.2218(2) 0.0199(10) Uani 1 1 d . . .
C4 C 0.8027(6) 0.5129(4) -0.2790(2) 0.0256(11) Uani 1 1 d . . .
H4 H 0.7748 0.4692 -0.3090 0.031 Uiso 1 1 calc R . .
C5 C 0.9027(6) 0.5976(5) -0.2924(2) 0.0306(13) Uani 1 1 d . . .
H5 H 0.9407 0.6125 -0.3318 0.037 Uiso 1 1 calc R . .
C6 C 0.9478(6) 0.6603(5) -0.2503(2) 0.0300(12) Uani 1 1 d . . .
H6 H 1.0184 0.7176 -0.2601 0.036 Uiso 1 1 calc R . .
C7 C 0.8891(6) 0.6394(4) -0.1926(2) 0.0238(10) Uani 1 1 d . . .
H7 H 0.9197 0.6831 -0.1631 0.029 Uiso 1 1 calc R . .
C8 C 0.8273(5) 0.2967(3) 0.05962(17) 0.0090(8) Uani 1 1 d . . .
C9 C 0.8207(5) 0.1930(3) 0.09295(18) 0.0120(8) Uani 1 1 d . . .
C10 C 0.7272(6) 0.1954(4) 0.14750(18) 0.0163(9) Uani 1 1 d . . .
H10 H 0.6787 0.2626 0.1621 0.020 Uiso 1 1 calc R . .
C11 C 0.7047(6) 0.1025(4) 0.1799(2) 0.0216(10) Uani 1 1 d . . .
H11 H 0.6429 0.1053 0.2171 0.026 Uiso 1 1 calc R . .
C12 C 0.7728(6) 0.0042(4) 0.15813(19) 0.0203(10) Uani 1 1 d . . .
H12 H 0.7537 -0.0607 0.1798 0.024 Uiso 1 1 calc R . .
C13 C 0.8681(6) 0.0000(3) 0.10525(18) 0.0155(9) Uani 1 1 d . . .
H13 H 0.9160 -0.0678 0.0912 0.019 Uiso 1 1 calc R . .
C14 C 0.8955(5) 0.0945(3) 0.07184(18) 0.0124(8) Uani 1 1 d . . .
C15 C 0.4000(6) 0.8269(4) 0.0441(2) 0.0232(10) Uani 1 1 d . . .
H15A H 0.3789 0.7556 0.0314 0.035 Uiso 1 1 calc R . .
H15B H 0.3162 0.8816 0.0282 0.035 Uiso 1 1 calc R . .
H15C H 0.3875 0.8275 0.0866 0.035 Uiso 1 1 calc R . .
C16 C 0.5959(7) 0.8438(4) -0.0564(2) 0.0281(11) Uani 1 1 d . . .
H16A H 0.7088 0.8510 -0.0774 0.042 Uiso 1 1 calc R . .
H16B H 0.5114 0.9007 -0.0700 0.042 Uiso 1 1 calc R . .
H16C H 0.5577 0.7731 -0.0633 0.042 Uiso 1 1 calc R . .
C17 C 0.6652(5) 1.0128(3) 0.62379(18) 0.0119(8) Uani 1 1 d . . .
C18 C 0.6711(5) 1.0195(4) 0.68740(18) 0.0143(9) Uani 1 1 d . . .
C19 C 0.7639(6) 0.9337(4) 0.7162(2) 0.0216(10) Uani 1 1 d . . .
H19 H 0.8123 0.8732 0.6949 0.026 Uiso 1 1 calc R . .
C20 C 0.7859(7) 0.9356(4) 0.7746(2) 0.0262(11) Uani 1 1 d . . .
H20 H 0.8480 0.8766 0.7934 0.031 Uiso 1 1 calc R . .
C21 C 0.7167(6) 1.0242(4) 0.8056(2) 0.0243(11) Uani 1 1 d . . .
H21 H 0.7341 1.0265 0.8457 0.029 Uiso 1 1 calc R . .
C22 C 0.6233(6) 1.1089(4) 0.77899(19) 0.0209(10) Uani 1 1 d . . .
H22 H 0.5767 1.1693 0.8007 0.025 Uiso 1 1 calc R . .
C23 C 0.5967(5) 1.1063(4) 0.71996(19) 0.0160(9) Uani 1 1 d . . .
C24 C 0.7660(5) 1.1699(3) 0.42584(19) 0.0138(9) Uani 1 1 d . . .
C25 C 0.7112(5) 1.2616(4) 0.38715(19) 0.0157(9) Uani 1 1 d . . .
C26 C 0.6170(6) 1.2434(4) 0.3405(2) 0.0199(10) Uani 1 1 d . . .
H26 H 0.5895 1.1723 0.3346 0.024 Uiso 1 1 calc R . .
C27 C 0.5620(6) 1.3264(4) 0.3023(2) 0.0234(10) Uani 1 1 d . . .
H27 H 0.4976 1.3124 0.2707 0.028 Uiso 1 1 calc R . .
C28 C 0.6024(6) 1.4300(4) 0.3111(2) 0.0223(10) Uani 1 1 d . . .
H28 H 0.5662 1.4875 0.2852 0.027 Uiso 1 1 calc R . .
C29 C 0.6947(6) 1.4502(4) 0.3571(2) 0.0202(10) Uani 1 1 d . . .
H29 H 0.7212 1.5216 0.3627 0.024 Uiso 1 1 calc R . .
C30 C 0.7495(5) 1.3675(4) 0.3953(2) 0.0162(9) Uani 1 1 d . . .
C33 C 0.5660(7) 0.6545(4) 0.4750(2) 0.0354(13) Uani 1 1 d . . .
H33A H 0.5632 0.6957 0.4380 0.053 Uiso 1 1 calc R A .
H33B H 0.4823 0.6896 0.5037 0.053 Uiso 1 1 calc R . .
H33C H 0.5361 0.5811 0.4696 0.053 Uiso 1 1 calc R . .
C34 C 0.7427(7) 0.5596(5) 0.5614(2) 0.0377(14) Uani 1 1 d . . .
H34A H 0.7109 0.4907 0.5486 0.057 Uiso 1 1 calc R A .
H34B H 0.6493 0.5919 0.5879 0.057 Uiso 1 1 calc R . .
H34C H 0.8493 0.5473 0.5816 0.057 Uiso 1 1 calc R . .
C35 C 0.2176(8) 1.4434(6) 0.8324(3) 0.103(2) Uani 1 1 d U B 1
H35A H 0.2932 1.4857 0.8064 0.155 Uiso 1 1 calc R B 1
H35B H 0.2833 1.4094 0.8638 0.155 Uiso 1 1 calc R B 1
H35C H 0.1201 1.4909 0.8488 0.155 Uiso 1 1 calc R B 1
C36 C 0.0174(7) 1.2827(4) 0.8459(2) 0.0736(16) Uani 1 1 d . B 1
H36A H -0.0370 1.2236 0.8302 0.110 Uiso 1 1 calc R B 1
H36B H -0.0724 1.3358 0.8621 0.110 Uiso 1 1 calc R B 1
H36C H 0.0910 1.2541 0.8765 0.110 Uiso 1 1 calc R B 1
C37 C 1.1023(9) 0.7545(7) 0.3781(4) 0.0251(18) Uani 0.60 1 d P A 1
H37A H 1.1278 0.8181 0.3981 0.038 Uiso 0.60 1 calc PR A 1
H37B H 1.1889 0.7407 0.3455 0.038 Uiso 0.60 1 calc PR A 1
H37C H 1.1054 0.6918 0.4053 0.038 Uiso 0.60 1 calc PR A 1
C38 C 1.0401(17) 0.7284(10) 0.3358(5) 0.024(3) Uani 0.40 1 d P A 2
H38A H 0.9451 0.6962 0.3197 0.036 Uiso 0.40 1 calc PR A 2
H38B H 1.0838 0.6817 0.3676 0.036 Uiso 0.40 1 calc PR A 2
H38C H 1.1335 0.7365 0.3054 0.036 Uiso 0.40 1 calc PR A 2
C39 C 0.9037(9) 0.9059(5) 0.3035(3) 0.0475(18) Uani 0.50 1 d P A 1
H39A H 0.7956 0.9210 0.2844 0.071 Uiso 0.50 1 calc PR A 1
H39B H 1.0009 0.8959 0.2740 0.071 Uiso 0.50 1 calc PR A 1
H39C H 0.9204 0.9666 0.3274 0.071 Uiso 0.50 1 calc PR A 1
C40 C 0.9037(9) 0.9059(5) 0.3035(3) 0.0475(18) Uani 0.50 1 d P A 2
H40A H 0.9968 0.9440 0.2832 0.071 Uiso 0.50 1 calc PR A 2
H40B H 0.8007 0.9566 0.3105 0.071 Uiso 0.50 1 calc PR A 2
H40C H 0.8761 0.8479 0.2795 0.071 Uiso 0.50 1 calc PR A 2
C41 C 0.2176(8) 1.4434(6) 0.8324(3) 0.103(2) Uani 0.50 1 d PU C 2
H41A H 0.3234 1.4787 0.8217 0.155 Uiso 0.50 1 calc PR C 2
H41B H 0.1843 1.4521 0.8738 0.155 Uiso 0.50 1 calc PR C 2
H41C H 0.1243 1.4762 0.8096 0.155 Uiso 0.50 1 calc PR C 2
C42 C 0.0174(7) 1.2827(4) 0.8459(2) 0.0736(16) Uani 0.50 1 d P C 2
H42A H 0.0111 1.2054 0.8413 0.110 Uiso 0.50 1 calc PR C 2
H42B H -0.0673 1.3241 0.8226 0.110 Uiso 0.50 1 calc PR C 2
H42C H -0.0080 1.2996 0.8869 0.110 Uiso 0.50 1 calc PR C 2

loop_
_atom_site_aniso_label
_atom_site_aniso_U_11
_atom_site_aniso_U_22
_atom_site_aniso_U_33
_atom_site_aniso_U_23
_atom_site_aniso_U_13
_atom_site_aniso_U_12
Bi1 0.00849(8) 0.00766(7) 0.01003(8) -0.00046(6) -0.00056(6) -0.00059(5)
Bi2 0.00789(8) 0.01089(8) 0.00972(8) -0.00187(6) -0.00149(6) 0.00045(6)
S1 0.0138(5) 0.0121(5) 0.0271(6) -0.0021(5) -0.0059(5) 0.0004(4)
S2 0.0066(9) 0.0137(10) 0.0094(9) -0.0065(8) 0.0017(7) -0.0050(7)
S3 0.0283(7) 0.0280(7) 0.0202(6) -0.0038(5) 0.0018(5) -0.0183(5)
S4 0.0201(10) 0.0263(10) 0.0136(9) -0.0043(8) -0.0043(7) 0.0031(8)
S5 0.0172(14) 0.0222(15) 0.0173(14) -0.0039(12) -0.0057(11) 0.0080(11)
S6 0.0214(12) 0.0303(14) 0.0233(13) -0.0038(11) 0.0004(10) -0.0042(10)
O1 0.0246(17) 0.0131(15) 0.0127(15) -0.0011(12) -0.0044(13) -0.0042(13)
O2 0.0109(14) 0.0152(15) 0.0092(14) -0.0015(11) 0.0030(11) -0.0034(11)
O3 0.0247(18) 0.0261(18) 0.0183(17) -0.0055(14) -0.0048(14) -0.0052(14)
O4 0.0191(16) 0.0101(14) 0.0158(15) 0.0022(12) 0.0012(13) 0.0006(12)
O5 0.0126(14) 0.0071(13) 0.0145(15) 0.0007(11) 0.0014(12) -0.0007(11)
O6 0.0208(16) 0.0049(13) 0.0189(16) -0.0031(12) 0.0049(13) -0.0008(12)
O7 0.0139(15) 0.0144(15) 0.0204(16) 0.0019(13) -0.0036(12) 0.0018(12)
O8 0.0176(16) 0.0189(16) 0.0137(15) -0.0027(13) -0.0022(13) 0.0042(13)
O9 0.0089(13) 0.0167(15) 0.0071(13) -0.0033(11) -0.0007(11) 0.0017(11)
O10 0.0232(17) 0.0270(18) 0.0152(16) -0.0089(14) -0.0079(13) 0.0115(14)
O11 0.0257(17) 0.0150(16) 0.0164(16) 0.0004(13) -0.0063(13) -0.0082(13)
O12 0.0090(14) 0.0096(14) 0.0234(17) 0.0028(12) -0.0076(12) -0.0015(11)
O13 0.0240(17) 0.0131(15) 0.0278(18) -0.0009(14) -0.0077(14) -0.0062(13)
O14 0.0243(18) 0.036(2) 0.0163(17) -0.0045(15) 0.0019(14) 0.0156(15)
O15 0.023(3) 0.015(3) 0.029(4) 0.003(3) -0.007(3) -0.007(3)
O16 0.030(5) 0.029(5) 0.013(4) -0.002(3) 0.006(4) 0.010(4)
O17 0.017(3) 0.015(3) 0.025(3) -0.003(3) 0.002(3) -0.004(3)
O18 0.024(4) 0.044(6) 0.033(6) -0.030(4) -0.004(4) 0.004(5)
N1 0.0101(17) 0.0199(19) 0.0085(16) -0.0028(14) 0.0003(13) -0.0015(14)
N2 0.0130(17) 0.0050(15) 0.0163(18) -0.0019(14) 0.0008(14) -0.0014(13)
N3 0.0087(16) 0.0180(18) 0.0101(17) -0.0007(14) -0.0020(13) -0.0023(14)
N4 0.0125(17) 0.0096(17) 0.023(2) 0.0045(15) -0.0047(15) -0.0029(14)
C1 0.012(2) 0.014(2) 0.013(2) -0.0015(17) -0.0020(16) 0.0042(16)
C2 0.012(2) 0.023(2) 0.010(2) 0.0010(17) -0.0002(16) 0.0037(17)
C3 0.013(2) 0.028(3) 0.017(2) 0.000(2) -0.0021(18) 0.0083(18)
C4 0.015(2) 0.042(3) 0.017(2) -0.006(2) -0.0006(19) 0.012(2)
C5 0.016(2) 0.059(4) 0.014(2) 0.009(2) 0.0012(19) 0.006(2)
C6 0.017(2) 0.048(3) 0.024(3) 0.015(2) 0.000(2) -0.008(2)
C7 0.020(2) 0.030(3) 0.022(2) 0.005(2) -0.0034(19) -0.004(2)
C8 0.0093(19) 0.0087(18) 0.0094(18) -0.0030(15) -0.0020(15) 0.0004(15)
C9 0.0108(19) 0.012(2) 0.013(2) 0.0009(16) -0.0015(16) -0.0024(16)
C10 0.022(2) 0.013(2) 0.014(2) -0.0027(17) 0.0005(18) -0.0031(17)
C11 0.032(3) 0.020(2) 0.011(2) 0.0036(18) 0.0040(19) -0.002(2)
C12 0.031(3) 0.014(2) 0.015(2) 0.0037(18) 0.0029(19) -0.0047(19)
C13 0.023(2) 0.0086(19) 0.015(2) 0.0013(16) -0.0024(18) -0.0002(17)
C14 0.0108(19) 0.014(2) 0.012(2) -0.0014(16) 0.0010(16) -0.0022(16)
C15 0.014(2) 0.029(3) 0.026(3) -0.003(2) -0.0031(19) 0.0041(19)
C16 0.027(3) 0.032(3) 0.024(3) 0.003(2) -0.002(2) 0.003(2)
C17 0.014(2) 0.0104(19) 0.012(2) 0.0000(16) -0.0055(16) -0.0056(16)
C18 0.014(2) 0.018(2) 0.012(2) -0.0005(17) -0.0045(17) -0.0053(17)
C19 0.031(3) 0.016(2) 0.019(2) -0.0018(19) -0.007(2) -0.003(2)
C20 0.033(3) 0.027(3) 0.018(2) 0.007(2) -0.004(2) -0.003(2)
C21 0.034(3) 0.032(3) 0.007(2) 0.0030(19) -0.0028(19) -0.005(2)
C22 0.021(2) 0.029(3) 0.014(2) -0.006(2) 0.0008(18) -0.004(2)
C23 0.013(2) 0.022(2) 0.012(2) -0.0032(18) 0.0026(17) -0.0013(18)
C24 0.013(2) 0.013(2) 0.015(2) -0.0036(17) 0.0005(17) -0.0005(16)
C25 0.009(2) 0.020(2) 0.017(2) -0.0025(18) 0.0038(17) -0.0006(17)
C26 0.021(2) 0.021(2) 0.018(2) -0.0026(19) -0.0043(19) 0.0016(19)
C27 0.022(2) 0.031(3) 0.017(2) 0.000(2) -0.0056(19) 0.000(2)
C28 0.018(2) 0.026(3) 0.020(2) 0.007(2) 0.0045(19) 0.0028(19)
C29 0.015(2) 0.021(2) 0.024(2) 0.004(2) 0.0023(19) -0.0032(18)
C30 0.010(2) 0.019(2) 0.019(2) 0.0009(18) 0.0019(17) -0.0023(17)
C33 0.040(3) 0.032(3) 0.039(3) 0.006(3) -0.016(3) -0.020(3)
C34 0.025(3) 0.063(4) 0.027(3) 0.011(3) -0.004(2) -0.016(3)
C35 0.080(4) 0.122(6) 0.115(5) -0.053(4) -0.001(4) -0.028(4)
C36 0.086(4) 0.067(4) 0.068(4) -0.006(3) -0.016(3) 0.004(3)
C37 0.012(4) 0.026(4) 0.035(5) -0.002(4) 0.010(3) 0.000(3)
C38 0.034(7) 0.023(6) 0.014(6) -0.001(5) -0.003(5) 0.005(5)
C39 0.060(4) 0.052(4) 0.032(3) -0.011(3) 0.023(3) -0.028(3)
C40 0.060(4) 0.052(4) 0.032(3) -0.011(3) 0.023(3) -0.028(3)
C41 0.080(4) 0.122(6) 0.115(5) -0.053(4) -0.001(4) -0.028(4)
C42 0.086(4) 0.067(4) 0.068(4) -0.006(3) -0.016(3) 0.004(3)

loop_
_atom_type_symbol
_atom_type_description
_atom_type_scat_dispersion_real
_atom_type_scat_dispersion_imag
_atom_type_scat_source
C C 0.0033 0.0016 'International Tables Vol C Tables 4.2.6.8 and 6.1.1.4'
H H 0.0000 0.0000 'International Tables Vol C Tables 4.2.6.8 and 6.1.1.4'
N N 0.0061 0.0033 'International Tables Vol C Tables 4.2.6.8 and 6.1.1.4'
O O 0.0106 0.0060 'International Tables Vol C Tables 4.2.6.8 and 6.1.1.4'
S S 0.1246 0.1234 'International Tables Vol C Tables 4.2.6.8 and 6.1.1.4'
Bi Bi -4.1077 10.2566 'International Tables Vol C Tables 4.2.6.8 and 6.1.1.4'

loop_
_geom_angle_atom_site_label_1
_geom_angle_atom_site_label_2
_geom_angle_atom_site_label_3
_geom_angle
_geom_angle_site_symmetry_1
_geom_angle_site_symmetry_3
O2 Bi1 O1 72.34(10) . .
O2 Bi1 O5 83.42(10) . .
O1 Bi1 O5 81.73(11) . .
O2 Bi1 O4 85.33(11) . .
O1 Bi1 O4 145.69(11) . .
O5 Bi1 O4 69.86(10) . .
O2 Bi1 O2 67.03(11) . 2_665
O1 Bi1 O2 111.69(10) . 2_665
O5 Bi1 O2 140.26(9) . 2_665
O4 Bi1 O2 81.38(10) . 2_665
O2 Bi1 O5 140.81(9) . 2_765
O1 Bi1 O5 77.28(10) . 2_765
O5 Bi1 O5 68.05(11) . 2_765
O4 Bi1 O5 107.85(10) . 2_765
O2 Bi1 O5 149.71(9) 2_665 2_765
O12 Bi2 O9 83.47(10) . .
O12 Bi2 O11 70.18(10) . .
O9 Bi2 O11 79.48(11) . .
O12 Bi2 O8 83.68(11) . .
O9 Bi2 O8 69.79(10) . .
O11 Bi2 O8 141.61(11) . .
O12 Bi2 O12 64.65(11) . 2_776
O9 Bi2 O12 138.66(9) . 2_776
O11 Bi2 O12 110.71(10) . 2_776
O8 Bi2 O12 80.66(10) . 2_776
O12 Bi2 O9 136.39(10) . 2_676
O9 Bi2 O9 67.23(11) . 2_676
O11 Bi2 O9 73.15(10) . 2_676
O8 Bi2 O9 113.06(10) . 2_676
O12 Bi2 O9 153.74(9) 2_776 2_676
O12 Bi2 O15 133.57(15) . .
O9 Bi2 O15 121.08(16) . .
O11 Bi2 O15 146.32(16) . .
O8 Bi2 O15 71.67(16) . .
O12 Bi2 O15 72.78(14) 2_776 .
O9 Bi2 O15 89.89(15) 2_676 .
O12 Bi2 O14 123.46(11) . .
O9 Bi2 O14 135.20(10) . .
O11 Bi2 O14 78.26(10) . .
O8 Bi2 O14 140.09(10) . .
O12 Bi2 O14 85.79(9) 2_776 .
O9 Bi2 O14 69.29(9) 2_676 .
O15 Bi2 O14 68.47(16) . .
O7 S1 C16 106.6(2) . .
O7 S1 C15 105.1(2) . .
C16 S1 C15 98.2(2) . .
O14 S2 C37 103.1(3) . .
O14 S2 C39 98.4(2) . .
C37 S2 C39 104.3(3) . .
O17 S3 O15 134.0(4) . .
O17 S3 C33 101.5(3) . .
O15 S3 C33 110.9(3) . .
O17 S3 C34 107.9(3) . .
O15 S3 C34 99.3(3) . .
C33 S3 C34 97.8(3) . .
O16 S4 C36 103.0(4) . .
O16 S4 C35 107.5(5) . .
C36 S4 C35 99.9(3) . .
O14 S6 C38 99.5(4) . .
C1 O1 Bi1 113.2(3) . .
N1 O2 Bi1 115.4(2) . .
N1 O2 Bi1 115.4(2) . 2_665
Bi1 O2 Bi1 112.97(11) . 2_665
C8 O4 Bi1 114.9(2) . .
N2 O5 Bi1 113.9(2) . .
N2 O5 Bi1 112.4(2) . 2_765
Bi1 O5 Bi1 111.95(11) . 2_765
C17 O8 Bi2 115.0(3) . .
N3 O9 Bi2 115.0(2) . .
N3 O9 Bi2 114.8(2) . 2_676
Bi2 O9 Bi2 112.77(11) . 2_676
C24 O11 Bi2 114.1(3) . .
N4 O12 Bi2 114.5(2) . .
N4 O12 Bi2 117.5(2) . 2_776
Bi2 O12 Bi2 115.35(11) . 2_776
S2 O14 S6 45.14(14) . .
S2 O14 Bi2 148.1(2) . .
S6 O14 Bi2 104.25(18) . .
S3 O15 Bi2 131.5(4) . .
C1 N1 O2 113.1(3) . .
C8 N2 O5 120.0(3) . .
C17 N3 O9 118.4(3) . .
C24 N4 O12 116.3(3) . .
N1 C1 O1 124.0(4) . .
N1 C1 C2 117.9(4) . .
O1 C1 C2 118.1(4) . .
C7 C2 C3 118.8(4) . .
C7 C2 C1 118.5(4) . .
C3 C2 C1 122.6(4) . .
O3 C3 C4 118.5(4) . .
O3 C3 C2 121.9(4) . .
C4 C3 C2 119.6(5) . .
C5 C4 C3 120.3(5) . .
C6 C5 C4 121.2(5) . .
C5 C6 C7 119.3(5) . .
C2 C7 C6 120.8(5) . .
O4 C8 N2 120.2(4) . .
O4 C8 C9 119.9(4) . .
N2 C8 C9 119.9(4) . .
C14 C9 C10 119.6(4) . .
C14 C9 C8 123.5(4) . .
C10 C9 C8 116.9(4) . .
C11 C10 C9 121.1(4) . .
C10 C11 C12 119.4(4) . .
C13 C12 C11 120.5(4) . .
C12 C13 C14 120.9(4) . .
O6 C14 C9 120.8(4) . .
O6 C14 C13 120.8(4) . .
C9 C14 C13 118.4(4) . .
O8 C17 N3 121.2(4) . .
O8 C17 C18 119.7(4) . .
N3 C17 C18 119.1(4) . .
C23 C18 C19 118.3(4) . .
C23 C18 C17 124.6(4) . .
C19 C18 C17 117.0(4) . .
C20 C19 C18 121.4(5) . .
C19 C20 C21 119.4(5) . .
C22 C21 C20 120.8(5) . .
C21 C22 C23 120.1(5) . .
O10 C23 C18 119.3(4) . .
O10 C23 C22 120.6(4) . .
C18 C23 C22 120.0(4) . .
O11 C24 N4 121.7(4) . .
O11 C24 C25 119.3(4) . .
N4 C24 C25 119.1(4) . .
C26 C25 C30 118.2(4) . .
C26 C25 C24 119.0(4) . .
C30 C25 C24 122.8(4) . .
C25 C26 C27 121.8(5) . .
C28 C27 C26 118.9(4) . .
C29 C28 C27 120.3(5) . .
C28 C29 C30 120.8(5) . .
O13 C30 C29 120.1(4) . .
O13 C30 C25 120.0(4) . .
C29 C30 C25 119.9(4) . .

loop_
_geom_bond_atom_site_label_1
_geom_bond_atom_site_label_2
_geom_bond_distance
_geom_bond_site_symmetry_2
Bi1 O2 2.195(3) .
Bi1 O1 2.213(3) .
Bi1 O5 2.258(3) .
Bi1 O4 2.349(3) .
Bi1 O2 2.561(3) 2_665
Bi1 O5 2.632(3) 2_765
Bi2 O12 2.231(3) .
Bi2 O9 2.268(3) .
Bi2 O11 2.284(3) .
Bi2 O8 2.346(3) .
Bi2 O12 2.541(3) 2_776
Bi2 O9 2.605(3) 2_676
Bi2 O15 2.710(6) .
Bi2 O14 2.748(3) .
S1 O7 1.505(3) .
S1 C16 1.774(5) .
S1 C15 1.782(5) .
S2 O14 1.485(4) .
S2 C37 1.782(8) .
S2 C39 1.914(7) .
S3 O17 1.402(6) .
S3 O15 1.439(6) .
S3 C33 1.775(5) .
S3 C34 1.789(5) .
S4 O16 1.535(9) .
S4 C36 1.676(6) .
S4 C35 1.779(6) .
S5 O18 1.475(9) .
S6 O14 1.673(4) .
S6 C38 1.775(12) .
O1 C1 1.313(5) .
O2 N1 1.407(4) .
O2 Bi1 2.561(3) 2_665
O3 C3 1.345(6) .
O4 C8 1.272(5) .
O5 N2 1.380(4) .
O5 Bi1 2.632(3) 2_765
O6 C14 1.334(5) .
O8 C17 1.275(5) .
O9 N3 1.382(4) .
O9 Bi2 2.605(3) 2_676
O10 C23 1.371(5) .
O11 C24 1.288(5) .
O12 N4 1.390(4) .
O12 Bi2 2.541(3) 2_776
O13 C30 1.361(5) .
N1 C1 1.306(5) .
N2 C8 1.304(5) .
N3 C17 1.319(5) .
N4 C24 1.297(5) .
C1 C2 1.466(6) .
C2 C7 1.398(6) .
C2 C3 1.402(6) .
C3 C4 1.392(6) .
C4 C5 1.381(7) .
C5 C6 1.362(7) .
C6 C7 1.398(7) .
C8 C9 1.479(5) .
C9 C14 1.398(6) .
C9 C10 1.405(6) .
C10 C11 1.370(6) .
C11 C12 1.387(6) .
C12 C13 1.379(6) .
C13 C14 1.404(6) .
C17 C18 1.482(6) .
C18 C23 1.399(6) .
C18 C19 1.406(6) .
C19 C20 1.376(6) .
C20 C21 1.386(7) .
C21 C22 1.375(7) .
C22 C23 1.400(6) .
C24 C25 1.472(6) .
C25 C26 1.390(6) .
C25 C30 1.404(6) .
C26 C27 1.390(6) .
C27 C28 1.385(7) .
C28 C29 1.375(7) .
C29 C30 1.387(6) .
